data_4060753
loop_
_publ_author_name
'Jorge J. Carb\'o'
'Pascale Crochet'
'Miguel A. Esteruelas'
'Yves Jean'
'Agust\'i Lled\'os'
'Ana M. L\'opez'
'Enrique O\~nate'

_publ_section_title
;
 Two- and Four-Electron Alkyne Ligands in Osmium-Cyclopentadienyl
 Chemistry: Consequences of the \p&#x22A5;\\rightarrow M Interaction
;
_journal_name_full Organometallics
_journal_page_first 305
_journal_page_last 314
_journal_paper_doi 10.1021/om010645n
_journal_volume 21
_journal_year 2002
_chemical_formula_structural
;
Os(\h^5^C~5~H~5~)Cl(\m^2^-HCC(OH)Ph~2~)(P^i^Pr~3~)
;
_chemical_formula_sum 'C29 H38 Cl O Os P'
_chemical_formula_weight 659.21
_chemical_name_systematic
; 
 ? 
;
_space_group_IT_number 61
_symmetry_cell_setting orthorhombic
_symmetry_space_group_name_Hall '-P 2ac 2ab'
_symmetry_space_group_name_H-M 'P b c a'
_atom_sites_solution_hydrogens geom
_atom_sites_solution_primary direct
_atom_sites_solution_secondary difmap
_audit_creation_method SHELXL-97
_cell_angle_alpha 90.00
_cell_angle_beta 90.00
_cell_angle_gamma 90.00
_cell_formula_units_Z 8
_cell_length_a 13.924(2)
_cell_length_b 17.670(2)
_cell_length_c 22.157(3)
_cell_measurement_reflns_used 60
_cell_measurement_temperature 295.0(2)
_cell_measurement_theta_max 20
_cell_measurement_theta_min 10
_cell_volume 5451.4(12)
_computing_cell_refinement 'xscans (Bruker-Siemens)'
_computing_data_collection 'xscans (Bruker-Siemens)'
_computing_data_reduction 'xscans (Bruker-Siemens)'
_computing_molecular_graphics 'xp, shelxtl v. 4.2 (Bruker-Siemens)'
_computing_publication_material 'SHELXL-97 (Sheldrick, 1997)'
_computing_structure_refinement 'SHELXL-97 (Sheldrick, 1997)'
_computing_structure_solution 'SHELXS-97 (Sheldrick, 1990)'
_diffrn_ambient_temperature 295.0(2)
_diffrn_measured_fraction_theta_full 0.998
_diffrn_measured_fraction_theta_max 0.998
_diffrn_measurement_device_type 'Bruker Siemens P4'
_diffrn_measurement_method '\w\2\q scans'
_diffrn_radiation_monochromator graphite
_diffrn_radiation_source 'normal-focus sealed tube'
_diffrn_radiation_type MoK\a
_diffrn_radiation_wavelength 0.71069
_diffrn_reflns_av_R_equivalents 0.0377
_diffrn_reflns_av_sigmaI/netI 0.0473
_diffrn_reflns_limit_h_max 16
_diffrn_reflns_limit_h_min -16
_diffrn_reflns_limit_k_max 21
_diffrn_reflns_limit_k_min 0
_diffrn_reflns_limit_l_max 26
_diffrn_reflns_limit_l_min 0
_diffrn_reflns_number 9377
_diffrn_reflns_theta_full 25.00
_diffrn_reflns_theta_max 25.00
_diffrn_reflns_theta_min 2.08
_diffrn_standards_decay_% 1
_diffrn_standards_interval_count 100
_diffrn_standards_number 3
_exptl_absorpt_coefficient_mu 4.854
_exptl_absorpt_correction_T_max 0.488
_exptl_absorpt_correction_T_min 0.324
_exptl_absorpt_correction_type '\y scans'
_exptl_crystal_colour yellow
_exptl_crystal_density_diffrn 1.606
_exptl_crystal_density_method 'not measured'
_exptl_crystal_description 'irregular block'
_exptl_crystal_F_000 2624
_exptl_crystal_size_max 0.37
_exptl_crystal_size_mid 0.19
_exptl_crystal_size_min 0.11
_refine_diff_density_max 0.577
_refine_diff_density_min -0.592
_refine_diff_density_rms 0.097
_refine_ls_extinction_coef 0.00008(5)
_refine_ls_extinction_expression Fc^*^=kFc[1+0.001xFc^2^\l^3^/sin(2\q)]^-1/4^
_refine_ls_extinction_method SHELXL
_refine_ls_goodness_of_fit_ref 1.039
_refine_ls_hydrogen_treatment mixed
_refine_ls_matrix_type full
_refine_ls_number_parameters 282
_refine_ls_number_reflns 4798
_refine_ls_number_restraints 2
_refine_ls_restrained_S_all 1.043
_refine_ls_R_factor_all 0.0681
_refine_ls_R_factor_gt 0.0351
_refine_ls_shift/su_max 0.061
_refine_ls_shift/su_mean 0.001
_refine_ls_structure_factor_coef Fsqd
_refine_ls_weighting_details 'calc w=1/[\s^2^(Fo^2^)+(0.0331P)^2^+0.0000P] where P=(Fo^2^+2Fc^2^)/3'
_refine_ls_weighting_scheme calc
_refine_ls_wR_factor_gt 0.0696
_refine_ls_wR_factor_ref 0.0813
_reflns_number_gt 3266
_reflns_number_total 4798
_reflns_threshold_expression >2sigma(I)
_cod_original_sg_symbol_H-M Pbca
_cod_database_code 4060753

loop_
_symmetry_equiv_pos_as_xyz
'x, y, z'
'-x+1/2, -y, z+1/2'
'x+1/2, -y+1/2, -z'
'-x, y+1/2, -z+1/2'
'-x, -y, -z'
'x-1/2, y, -z-1/2'
'-x-1/2, y-1/2, z'
'x, -y-1/2, z-1/2'

loop_
_atom_site_label
_atom_site_type_symbol
_atom_site_fract_x
_atom_site_fract_y
_atom_site_fract_z
_atom_site_U_iso_or_equiv
_atom_site_adp_type
_atom_site_occupancy
_atom_site_symmetry_multiplicity
_atom_site_calc_flag
_atom_site_refinement_flags
_atom_site_disorder_assembly
_atom_site_disorder_group
Os Os 0.600695(17) 0.243230(11) 0.441106(11) 0.03868(11) Uani 1 1 d . . .
Cl Cl 0.77411(11) 0.23015(10) 0.45478(9) 0.0601(5) Uani 1 1 d . . .
P P 0.63280(12) 0.36285(9) 0.40001(9) 0.0433(4) Uani 1 1 d . . .
O O 0.7393(3) 0.2665(3) 0.5879(2) 0.0674(15) Uani 1 1 d . A .
H0 H 0.7547 0.2630 0.5523 0.101 Uiso 1 1 calc R . .
C1 C 0.5192(5) 0.3011(4) 0.5089(3) 0.0453(17) Uani 1 1 d . . .
H1 H 0.457(5) 0.314(3) 0.505(3) 0.07(2) Uiso 1 1 d . . .
C2 C 0.5890(4) 0.2750(3) 0.5351(3) 0.0401(15) Uani 1 1 d . A .
C3 C 0.6389(5) 0.2574(3) 0.5934(3) 0.0485(16) Uani 1 1 d D . .
C4 C 0.6158(5) 0.1740(3) 0.6112(3) 0.0430(16) Uani 1 1 d . A .
C5 C 0.5261(5) 0.1413(4) 0.6024(4) 0.061(2) Uani 1 1 d . . .
H5 H 0.4762 0.1704 0.5869 0.074 Uiso 1 1 calc . . .
C6 C 0.5102(6) 0.0665(4) 0.6162(4) 0.069(2) Uani 1 1 d . A .
H6 H 0.4488 0.0464 0.6123 0.083 Uiso 1 1 calc . . .
C7 C 0.5827(6) 0.0219(4) 0.6355(4) 0.068(2) Uani 1 1 d . . .
H7 H 0.5722 -0.0293 0.6426 0.082 Uiso 1 1 calc . . .
C8 C 0.6708(6) 0.0523(4) 0.6446(4) 0.073(2) Uani 1 1 d . A .
H8 H 0.7205 0.0221 0.6588 0.087 Uiso 1 1 calc . . .
C9 C 0.6876(5) 0.1285(4) 0.6328(4) 0.064(2) Uani 1 1 d . . .
H9 H 0.7483 0.1487 0.6396 0.076 Uiso 1 1 calc . . .
C10A C 0.6168(10) 0.3125(6) 0.6441(5) 0.041(5) Uiso 0.47(3) 1 d PGD A 1
C11A C 0.5203(10) 0.3267(7) 0.6553(5) 0.054(5) Uiso 0.47(3) 1 d PG A 1
C12A C 0.4940(10) 0.3798(7) 0.6985(5) 0.060(5) Uiso 0.47(3) 1 d PG A 1
C13A C 0.5642(12) 0.4188(5) 0.7305(4) 0.041(5) Uiso 0.47(3) 1 d PG A 1
C14A C 0.6608(11) 0.4045(6) 0.7193(5) 0.056(5) Uiso 0.47(3) 1 d PG A 1
C15A C 0.6871(9) 0.3514(6) 0.6761(5) 0.049(4) Uiso 0.47(3) 1 d PG A 1
C10B C 0.5889(10) 0.3121(6) 0.6422(5) 0.047(4) Uiso 0.53(3) 1 d PGD A 2
C11B C 0.4907(10) 0.3135(7) 0.6533(5) 0.076(5) Uiso 0.53(3) 1 d PG A 2
C12B C 0.4530(11) 0.3647(7) 0.6946(5) 0.079(6) Uiso 0.53(3) 1 d PG A 2
C13B C 0.5135(14) 0.4146(6) 0.7247(5) 0.070(5) Uiso 0.53(3) 1 d PG A 2
C14B C 0.6118(13) 0.4132(5) 0.7136(5) 0.060(5) Uiso 0.53(3) 1 d PG A 2
C15B C 0.6494(11) 0.3619(6) 0.6723(5) 0.067(5) Uiso 0.53(3) 1 d PG A 2
C16 C 0.6549(5) 0.4364(3) 0.4563(3) 0.0511(18) Uani 1 1 d . . .
H16 H 0.6058 0.4271 0.4871 0.061 Uiso 1 1 calc R . .
C17 C 0.7505(6) 0.4267(4) 0.4909(4) 0.074(2) Uani 1 1 d . . .
H17A H 0.8032 0.4386 0.4647 0.112 Uiso 1 1 calc R . .
H17B H 0.7563 0.3753 0.5046 0.112 Uiso 1 1 calc R . .
H17C H 0.7514 0.4601 0.5250 0.112 Uiso 1 1 calc R . .
C18 C 0.6410(6) 0.5209(4) 0.4398(4) 0.087(3) Uani 1 1 d . . .
H18A H 0.6542 0.5517 0.4746 0.131 Uiso 1 1 calc R . .
H18B H 0.5761 0.5291 0.4269 0.131 Uiso 1 1 calc R . .
H18C H 0.6843 0.5343 0.4078 0.131 Uiso 1 1 calc R . .
C19 C 0.7425(5) 0.3662(4) 0.3516(3) 0.0531(17) Uani 1 1 d . . .
H19 H 0.7969 0.3631 0.3795 0.064 Uiso 1 1 calc R . .
C20 C 0.7528(7) 0.2985(5) 0.3094(3) 0.085(3) Uani 1 1 d . . .
H20A H 0.7028 0.2999 0.2796 0.127 Uiso 1 1 calc R . .
H20B H 0.7481 0.2526 0.3323 0.127 Uiso 1 1 calc R . .
H20C H 0.8142 0.3006 0.2897 0.127 Uiso 1 1 calc R . .
C21 C 0.7565(6) 0.4396(4) 0.3167(3) 0.081(3) Uani 1 1 d . . .
H21A H 0.8132 0.4359 0.2922 0.122 Uiso 1 1 calc R . .
H21B H 0.7633 0.4809 0.3445 0.122 Uiso 1 1 calc R . .
H21C H 0.7017 0.4484 0.2913 0.122 Uiso 1 1 calc R . .
C22 C 0.5374(5) 0.4041(4) 0.3520(4) 0.068(2) Uani 1 1 d . . .
H22 H 0.5596 0.4549 0.3409 0.081 Uiso 1 1 calc R . .
C23 C 0.4441(5) 0.4158(4) 0.3895(4) 0.087(3) Uani 1 1 d . . .
H23A H 0.4000 0.4467 0.3672 0.130 Uiso 1 1 calc R . .
H23B H 0.4596 0.4402 0.4270 0.130 Uiso 1 1 calc R . .
H23C H 0.4151 0.3675 0.3976 0.130 Uiso 1 1 calc R . .
C24 C 0.5154(6) 0.3639(5) 0.2929(4) 0.089(3) Uani 1 1 d . . .
H24A H 0.4977 0.3124 0.3011 0.134 Uiso 1 1 calc R . .
H24B H 0.5712 0.3649 0.2676 0.134 Uiso 1 1 calc R . .
H24C H 0.4633 0.3892 0.2729 0.134 Uiso 1 1 calc R . .
C25 C 0.6115(6) 0.1324(4) 0.3928(4) 0.071(2) Uani 1 1 d . . .
H25 H 0.6700 0.1107 0.3823 0.085 Uiso 1 1 calc . . .
C26 C 0.5600(6) 0.1815(4) 0.3563(4) 0.066(2) Uani 1 1 d . . .
H26 H 0.5766 0.1977 0.3178 0.079 Uiso 1 1 calc . . .
C27 C 0.4778(5) 0.2018(4) 0.3890(4) 0.068(2) Uani 1 1 d . . .
H27 H 0.4301 0.2351 0.3763 0.082 Uiso 1 1 calc . . .
C28 C 0.4803(6) 0.1625(4) 0.4451(4) 0.064(2) Uani 1 1 d . . .
H28 H 0.4337 0.1650 0.4751 0.077 Uiso 1 1 calc . . .
C29 C 0.5638(7) 0.1198(4) 0.4477(4) 0.077(3) Uani 1 1 d . . .
H29 H 0.5840 0.0891 0.4793 0.093 Uiso 1 1 calc . . .

loop_
_atom_site_aniso_label
_atom_site_aniso_U_11
_atom_site_aniso_U_22
_atom_site_aniso_U_33
_atom_site_aniso_U_23
_atom_site_aniso_U_13
_atom_site_aniso_U_12
Os 0.03579(15) 0.03346(15) 0.04678(17) -0.00264(12) 0.00025(12) -0.00089(11)
Cl 0.0385(9) 0.0651(11) 0.0768(13) 0.0045(9) 0.0003(8) 0.0111(8)
P 0.0360(9) 0.0429(9) 0.0509(12) 0.0072(8) -0.0002(9) -0.0018(7)
O 0.048(3) 0.092(4) 0.062(3) 0.020(3) -0.013(3) -0.024(3)
C1 0.036(4) 0.048(4) 0.052(5) 0.001(3) 0.005(4) 0.000(3)
C2 0.036(4) 0.037(3) 0.047(4) 0.001(3) 0.001(3) -0.009(3)
C3 0.046(4) 0.049(4) 0.050(4) -0.001(3) -0.006(3) -0.008(3)
C4 0.044(4) 0.046(3) 0.039(4) 0.002(3) 0.003(3) 0.000(3)
C5 0.049(4) 0.063(5) 0.072(5) 0.016(4) -0.007(4) 0.000(4)
C6 0.066(5) 0.061(5) 0.081(6) 0.012(4) -0.004(5) -0.010(4)
C7 0.087(6) 0.053(4) 0.066(6) 0.012(4) 0.008(5) -0.006(4)
C8 0.075(6) 0.058(5) 0.085(6) 0.018(4) 0.007(5) 0.029(4)
C9 0.055(5) 0.065(5) 0.071(5) -0.002(4) -0.005(4) 0.001(4)
C16 0.049(4) 0.042(4) 0.062(5) 0.009(3) 0.006(4) -0.009(3)
C17 0.089(6) 0.060(5) 0.074(6) -0.015(4) -0.015(5) -0.014(5)
C18 0.102(7) 0.045(4) 0.114(8) 0.013(5) 0.008(6) -0.005(4)
C19 0.046(4) 0.064(4) 0.049(4) 0.006(4) 0.009(4) -0.001(4)
C20 0.084(6) 0.096(6) 0.074(6) 0.004(5) 0.030(5) 0.005(5)
C21 0.081(6) 0.088(6) 0.075(6) 0.025(5) 0.017(5) -0.015(5)
C22 0.044(4) 0.071(5) 0.088(6) 0.036(5) -0.020(4) -0.007(4)
C23 0.040(5) 0.094(6) 0.126(9) 0.044(6) -0.010(5) 0.011(4)
C24 0.084(7) 0.102(7) 0.082(6) 0.027(6) -0.041(5) -0.012(5)
C25 0.067(6) 0.044(4) 0.102(7) -0.034(4) -0.004(5) 0.001(4)
C26 0.078(6) 0.058(5) 0.062(5) -0.027(4) 0.000(5) -0.007(4)
C27 0.053(5) 0.060(5) 0.091(7) -0.022(5) -0.014(5) -0.013(4)
C28 0.068(5) 0.053(4) 0.071(6) -0.007(4) 0.003(5) -0.026(4)
C29 0.103(7) 0.040(4) 0.089(7) -0.002(4) -0.004(6) -0.005(4)

loop_
_atom_type_symbol
_atom_type_description
_atom_type_scat_dispersion_real
_atom_type_scat_dispersion_imag
_atom_type_scat_source
C C 0.0033 0.0016 'International Tables Vol C Tables 4.2.6.8 and 6.1.1.4'
H H 0.0000 0.0000 'International Tables Vol C Tables 4.2.6.8 and 6.1.1.4'
O O 0.0106 0.0060 'International Tables Vol C Tables 4.2.6.8 and 6.1.1.4'
P P 0.1023 0.0942 'International Tables Vol C Tables 4.2.6.8 and 6.1.1.4'
Cl Cl 0.1484 0.1585 'International Tables Vol C Tables 4.2.6.8 and 6.1.1.4'
Os Os -1.2165 7.6030 'International Tables Vol C Tables 4.2.6.8 and 6.1.1.4'

loop_
_geom_angle_atom_site_label_1
_geom_angle_atom_site_label_2
_geom_angle_atom_site_label_3
_geom_angle
C1 Os C2 33.0(2)
C1 Os C27 96.6(3)
C2 Os C27 122.4(3)
C1 Os C28 83.0(3)
C2 Os C28 94.1(3)
C27 Os C28 37.9(3)
C1 Os C25 142.1(3)
C2 Os C25 133.9(3)
C27 Os C25 60.5(3)
C28 Os C25 60.2(3)
C1 Os C26 133.2(3)
C2 Os C26 155.9(3)
C27 Os C26 36.8(3)
C28 Os C26 61.8(3)
C25 Os C26 36.0(3)
C1 Os C29 107.3(3)
C2 Os C29 99.9(3)
C27 Os C29 62.0(3)
C28 Os C29 36.3(3)
C25 Os C29 36.5(3)
C26 Os C29 61.6(3)
C1 Os P 86.73(18)
C2 Os P 98.89(16)
C27 Os P 104.2(2)
C28 Os P 138.1(2)
C25 Os P 126.2(3)
C26 Os P 99.3(2)
C29 Os P 160.8(2)
C1 Os Cl 118.8(2)
C2 Os Cl 88.82(17)
C27 Os Cl 143.7(2)
C28 Os Cl 133.3(2)
C25 Os Cl 84.8(2)
C26 Os Cl 107.9(2)
C29 Os Cl 97.3(3)
P Os Cl 86.85(6)
C16 P C22 103.5(3)
C16 P C19 103.4(3)
C22 P C19 104.1(3)
C16 P Os 114.1(2)
C22 P Os 116.2(2)
C19 P Os 114.1(2)
C3 O H0 109.5
C2 C1 Os 74.4(4)
C2 C1 H1 154(5)
Os C1 H1 125(5)
C1 C2 C3 148.8(7)
C1 C2 Os 72.6(5)
C3 C2 Os 137.8(5)
O C3 C2 111.2(6)
O C3 C10A 101.0(7)
C2 C3 C10A 114.2(7)
O C3 C4 109.5(5)
C2 C3 C4 108.6(5)
C10A C3 C4 112.1(7)
O C3 C10B 114.7(7)
C2 C3 C10B 104.7(7)
C10A C3 C10B 14.0(6)
C4 C3 C10B 107.9(6)
C9 C4 C5 117.4(6)
C9 C4 C3 119.5(6)
C5 C4 C3 122.9(6)
C6 C5 C4 120.8(6)
C6 C5 H5 119.6
C4 C5 H5 119.6
C7 C6 C5 120.8(7)
C7 C6 H6 119.6
C5 C6 H6 119.6
C6 C7 C8 119.5(7)
C6 C7 H7 120.3
C8 C7 H7 120.3
C7 C8 C9 120.6(7)
C7 C8 H8 119.7
C9 C8 H8 119.7
C4 C9 C8 120.8(7)
C4 C9 H9 119.6
C8 C9 H9 119.6
C11A C10A C15A 120.0
C11A C10A C3 116.4(7)
C15A C10A C3 123.5(7)
C12A C11A C10A 120.0
C13A C12A C11A 120.0
C12A C13A C14A 120.0
C13A C14A C15A 120.0
C14A C15A C10A 120.0
C11B C10B C15B 120.0
C11B C10B C3 123.8(7)
C15B C10B C3 116.2(7)
C12B C11B C10B 120.0
C13B C12B C11B 120.0
C12B C13B C14B 120.0
C13B C14B C15B 120.0
C14B C15B C10B 120.0
C18 C16 C17 109.4(6)
C18 C16 P 120.2(5)
C17 C16 P 113.9(5)
C18 C16 H16 103.8
C17 C16 H16 103.8
P C16 H16 103.8
C16 C17 H17A 109.5
C16 C17 H17B 109.5
H17A C17 H17B 109.5
C16 C17 H17C 109.5
H17A C17 H17C 109.5
H17B C17 H17C 109.5
C16 C18 H18A 109.5
C16 C18 H18B 109.5
H18A C18 H18B 109.5
C16 C18 H18C 109.5
H18A C18 H18C 109.5
H18B C18 H18C 109.5
C21 C19 C20 110.1(6)
C21 C19 P 115.1(5)
C20 C19 P 113.9(5)
C21 C19 H19 105.6
C20 C19 H19 105.6
P C19 H19 105.6
C19 C20 H20A 109.5
C19 C20 H20B 109.5
H20A C20 H20B 109.5
C19 C20 H20C 109.5
H20A C20 H20C 109.5
H20B C20 H20C 109.5
C19 C21 H21A 109.5
C19 C21 H21B 109.5
H21A C21 H21B 109.5
C19 C21 H21C 109.5
H21A C21 H21C 109.5
H21B C21 H21C 109.5
C24 C22 C23 110.7(7)
C24 C22 P 117.1(6)
C23 C22 P 110.1(5)
C24 C22 H22 106.1
C23 C22 H22 106.1
P C22 H22 106.1
C22 C23 H23A 109.5
C22 C23 H23B 109.5
H23A C23 H23B 109.5
C22 C23 H23C 109.5
H23A C23 H23C 109.5
H23B C23 H23C 109.5
C22 C24 H24A 109.5
C22 C24 H24B 109.5
H24A C24 H24B 109.5
C22 C24 H24C 109.5
H24A C24 H24C 109.5
H24B C24 H24C 109.5
C26 C25 C29 111.1(7)
C26 C25 Os 72.3(4)
C29 C25 Os 72.1(4)
C26 C25 H25 124.5
C29 C25 H25 124.5
Os C25 H25 122.7
C25 C26 C27 106.4(8)
C25 C26 Os 71.7(4)
C27 C26 Os 69.4(4)
C25 C26 H26 126.8
C27 C26 H26 126.8
Os C26 H26 123.8
C26 C27 C28 107.8(7)
C26 C27 Os 73.8(4)
C28 C27 Os 71.6(4)
C26 C27 H27 126.1
C28 C27 H27 126.1
Os C27 H27 120.4
C29 C28 C27 108.8(7)
C29 C28 Os 73.5(4)
C27 C28 Os 70.6(4)
C29 C28 H28 125.6
C27 C28 H28 125.6
Os C28 H28 121.9
C28 C29 C25 106.0(8)
C28 C29 Os 70.2(4)
C25 C29 Os 71.4(4)
C28 C29 H29 127.0
C25 C29 H29 127.0
Os C29 H29 123.1

loop_
_geom_bond_atom_site_label_1
_geom_bond_atom_site_label_2
_geom_bond_distance
Os C1 2.142(7)
Os C2 2.163(6)
Os C27 2.190(7)
Os C28 2.203(7)
Os C25 2.237(6)
Os C26 2.246(7)
Os C29 2.246(7)
Os P 2.3444(17)
Os Cl 2.4445(16)
P C16 1.827(7)
P C22 1.852(7)
P C19 1.866(7)
O C3 1.411(7)
O H0 0.8200
C1 C2 1.222(8)
C1 H1 0.89(6)
C2 C3 1.499(9)
C3 C10A 1.519(9)
C3 C4 1.558(8)
C3 C10B 1.609(9)
C4 C9 1.369(9)
C4 C5 1.390(9)
C5 C6 1.375(9)
C5 H5 0.9300
C6 C7 1.350(10)
C6 H6 0.9300
C7 C8 1.354(10)
C7 H7 0.9300
C8 C9 1.391(9)
C8 H8 0.9300
C9 H9 0.9300
C10A C11A 1.3900
C10A C15A 1.3900
C11A C12A 1.3900
C12A C13A 1.3900
C13A C14A 1.3900
C14A C15A 1.3900
C10B C11B 1.3900
C10B C15B 1.3900
C11B C12B 1.3900
C12B C13B 1.3900
C13B C14B 1.3900
C14B C15B 1.3900
C16 C18 1.550(8)
C16 C17 1.546(9)
C16 H16 0.9800
C17 H17A 0.9600
C17 H17B 0.9600
C17 H17C 0.9600
C18 H18A 0.9600
C18 H18B 0.9600
C18 H18C 0.9600
C19 C21 1.524(8)
C19 C20 1.525(9)
C19 H19 0.9800
C20 H20A 0.9600
C20 H20B 0.9600
C20 H20C 0.9600
C21 H21A 0.9600
C21 H21B 0.9600
C21 H21C 0.9600
C22 C24 1.519(10)
C22 C23 1.556(10)
C22 H22 0.9800
C23 H23A 0.9600
C23 H23B 0.9600
C23 H23C 0.9600
C24 H24A 0.9600
C24 H24B 0.9600
C24 H24C 0.9600
C25 C26 1.386(11)
C25 C29 1.404(11)
C25 H25 0.9300
C26 C27 1.401(10)
C26 H26 0.9300
C27 C28 1.425(10)
C27 H27 0.9300
C28 C29 1.387(11)
C28 H28 0.9300
C29 H29 0.9300
